data_7110689
loop_
_publ_author_name
'Kimblin, Clare'
'Bridgewater, Brian M.'
'Churchill, David G.'
'Parkin, Gerard'

_publ_section_title
;
 Mononuclear tris(2-mercapto-1-arylimidazolyl)hydroborato complexes of
 zinc, [TmAr]ZnX: structural evidence that a sulfur rich coordination
 environment promotes the formation of a tetrahedral alcohol complex in a
 synthetic analogue of LADH
;
_journal_issue 22
_journal_name_full 'Chemical Communications'
_journal_page_first 2301
_journal_paper_doi 10.1039/a906561j
_journal_year 1999
_chemical_formula_sum 'C38 H48 B Cl N6 O6 S3 Zn'
_chemical_formula_weight 892.63
_chemical_name_systematic
; 

 ? 

;
_space_group_IT_number 14
_symmetry_cell_setting monoclinic
_symmetry_space_group_name_Hall '-P 2yn'
_symmetry_space_group_name_H-M 'P 1 21/n 1'
_atom_sites_solution_hydrogens geom
_atom_sites_solution_primary direct
_atom_sites_solution_secondary difmap
_audit_creation_method SHELXL-97
_cell_angle_alpha 90.00
_cell_angle_beta 92.037(2)
_cell_angle_gamma 90.00
_cell_formula_units_Z 4
_cell_length_a 13.5920(11)
_cell_length_b 16.3598(12)
_cell_length_c 20.1484(15)
_cell_measurement_temperature 233(2)
_cell_volume 4477.4(6)
_computing_cell_refinement 'Bruker SMART'
_computing_data_collection 'Bruker SMART'
_computing_data_reduction 'Bruker SHELXTL'
_computing_molecular_graphics 'Bruker SHELXTL'
_computing_publication_material 'Bruker SHELXTL'
_computing_structure_refinement 'SHELXL-97 (Sheldrick, 1997)'
_computing_structure_solution 'SHELXS-97 (Sheldrick, 1990)'
_diffrn_ambient_temperature 233(2)
_diffrn_measured_fraction_theta_full 0.926
_diffrn_measured_fraction_theta_max 0.926
_diffrn_measurement_device_type 'CCD area detector'
_diffrn_measurement_method 'phi and omega scans'
_diffrn_radiation_monochromator graphite
_diffrn_radiation_source 'fine-focus sealed tube'
_diffrn_radiation_type MoK\a
_diffrn_radiation_wavelength 0.71073
_diffrn_reflns_av_R_equivalents 0.0437
_diffrn_reflns_av_sigmaI/netI 0.0692
_diffrn_reflns_limit_h_max 17
_diffrn_reflns_limit_h_min -15
_diffrn_reflns_limit_k_max 21
_diffrn_reflns_limit_k_min -21
_diffrn_reflns_limit_l_max 25
_diffrn_reflns_limit_l_min -20
_diffrn_reflns_number 30788
_diffrn_reflns_theta_full 28.23
_diffrn_reflns_theta_max 28.23
_diffrn_reflns_theta_min 1.60
_exptl_absorpt_coefficient_mu 0.797
_exptl_absorpt_correction_T_max 0.9246
_exptl_absorpt_correction_T_min 0.8569
_exptl_absorpt_correction_type none
_exptl_crystal_density_diffrn 1.324
_exptl_crystal_density_method 'not measured'
_exptl_crystal_F_000 1864
_exptl_crystal_size_max 0.20
_exptl_crystal_size_mid 0.20
_exptl_crystal_size_min 0.10
_refine_diff_density_max 0.505
_refine_diff_density_min -0.507
_refine_diff_density_rms 0.055
_refine_ls_extinction_coef 0.00016(17)
_refine_ls_extinction_expression Fc^*^=kFc[1+0.001xFc^2^\l^3^/sin(2\q)]^-1/4^
_refine_ls_extinction_method SHELXL
_refine_ls_goodness_of_fit_ref 1.051
_refine_ls_hydrogen_treatment mixed
_refine_ls_matrix_type full
_refine_ls_number_parameters 566
_refine_ls_number_reflns 10237
_refine_ls_number_restraints 43
_refine_ls_restrained_S_all 1.061
_refine_ls_R_factor_all 0.1113
_refine_ls_R_factor_gt 0.0477
_refine_ls_shift/su_max 0.045
_refine_ls_shift/su_mean 0.002
_refine_ls_structure_factor_coef Fsqd
_refine_ls_weighting_details 'calc w=1/[\s^2^(Fo^2^)+(0.0500P)^2^+0.0000P] where P=(Fo^2^+2Fc^2^)/3'
_refine_ls_weighting_scheme calc
_refine_ls_wR_factor_gt 0.1036
_refine_ls_wR_factor_ref 0.1194
_reflns_number_gt 5578
_reflns_number_total 10237
_reflns_threshold_expression >2sigma(I)
_cod_data_source_file 906561jsup1.cif
_cod_data_source_block new
_cod_depositor_comments
;
The following automatic conversions were performed:

'_symmetry_cell_setting' value 'Monoclinic' changed to 'monoclinic'
according to /home/saulius/struct/CIF-dictionaries/cif_core.dic
dictionary named 'cif_core.dic' version 2.4.2 from 2011-04-26.

Automatic conversion script
Id: cif_fix_values 1891 2012-01-12 08:04:46Z andrius 
;
_cod_original_sg_symbol_H-M P2(1)/n
_cod_database_code 7110689

loop_
_symmetry_equiv_pos_as_xyz
'x, y, z'
'-x+1/2, y+1/2, -z+1/2'
'-x, -y, -z'
'x-1/2, -y-1/2, z-1/2'

loop_
_atom_site_label
_atom_site_type_symbol
_atom_site_fract_x
_atom_site_fract_y
_atom_site_fract_z
_atom_site_U_iso_or_equiv
_atom_site_adp_type
_atom_site_occupancy
_atom_site_symmetry_multiplicity
_atom_site_calc_flag
_atom_site_refinement_flags
_atom_site_disorder_assembly
_atom_site_disorder_group
Zn Zn 0.78744(3) 0.63464(2) 0.197950(17) 0.04630(13) Uani 1 1 d . . .
S11 S 0.79810(6) 0.67204(5) 0.08643(4) 0.0514(2) Uani 1 1 d . . .
S12 S 0.74386(6) 0.49821(5) 0.20788(4) 0.0477(2) Uani 1 1 d . . .
S13 S 0.93743(6) 0.65727(4) 0.25273(4) 0.0476(2) Uani 1 1 d . . .
B B 0.9654(3) 0.5159(2) 0.12578(18) 0.0473(9) Uani 1 1 d . . .
H01 H 1.0185(17) 0.4807(14) 0.0994(11) 0.029(6) Uiso 1 1 d . . .
N11 N 0.98482(18) 0.60610(14) 0.10551(12) 0.0443(6) Uani 1 1 d . . .
N12 N 0.9814(2) 0.73385(15) 0.07473(13) 0.0510(7) Uani 1 1 d . . .
N21 N 0.86274(19) 0.48398(14) 0.09987(12) 0.0458(6) Uani 1 1 d . . .
N22 N 0.70971(19) 0.44712(14) 0.08067(12) 0.0471(6) Uani 1 1 d . . .
N31 N 0.98621(17) 0.50470(14) 0.20092(12) 0.0462(6) Uani 1 1 d . . .
N32 N 1.01936(19) 0.52241(14) 0.30692(12) 0.0498(7) Uani 1 1 d . . .
C1 C 0.6686(4) 0.7862(3) 0.2384(2) 0.1131(16) Uani 1 1 d . . .
H1A H 0.7310 0.8134 0.2477 0.170 Uiso 1 1 calc R . .
H1B H 0.6215 0.8030 0.2708 0.170 Uiso 1 1 calc R . .
H1C H 0.6440 0.8010 0.1942 0.170 Uiso 1 1 calc R . .
O1 O 0.6825(2) 0.69742(17) 0.24216(14) 0.0722(8) Uani 1 1 d . . .
H1 H 0.642(3) 0.666(2) 0.2498(19) 0.068(15) Uiso 1 1 d . . .
C2 C 0.4830(6) 0.5594(3) 0.2632(4) 0.195(4) Uani 1 1 d D . .
H2A H 0.4713 0.5368 0.3067 0.292 Uiso 1 1 calc R . .
H2B H 0.5350 0.5289 0.2427 0.292 Uiso 1 1 calc R . .
H2C H 0.4232 0.5559 0.2357 0.292 Uiso 1 1 calc R . .
O2 O 0.5114(3) 0.6418(3) 0.2699(2) 0.1536(16) Uani 1 1 d D . .
H2 H 0.4896 0.6681 0.2373 0.230 Uiso 1 1 calc R . .
C11 C 0.9245(2) 0.66845(18) 0.08856(14) 0.0450(7) Uani 1 1 d . . .
C12 C 1.0808(2) 0.6348(2) 0.10519(15) 0.0510(8) Uani 1 1 d . . .
H12A H 1.1377 0.6044 0.1166 0.061 Uiso 1 1 calc R . .
C13 C 1.0787(2) 0.7130(2) 0.08583(16) 0.0562(9) Uani 1 1 d . . .
H13A H 1.1334 0.7473 0.0808 0.067 Uiso 1 1 calc R . .
C21 C 0.7749(2) 0.47628(16) 0.12792(14) 0.0445(7) Uani 1 1 d . . .
C22 C 0.8519(3) 0.45850(19) 0.03433(16) 0.0560(9) Uani 1 1 d . . .
H22A H 0.9020 0.4574 0.0033 0.067 Uiso 1 1 calc R . .
C23 C 0.7590(3) 0.43589(19) 0.02266(16) 0.0592(9) Uani 1 1 d . . .
H23A H 0.7318 0.4159 -0.0177 0.071 Uiso 1 1 calc R . .
C31 C 0.9806(2) 0.55849(17) 0.25162(14) 0.0424(7) Uani 1 1 d . . .
C32 C 1.0298(2) 0.43382(18) 0.22618(18) 0.0571(9) Uani 1 1 d . . .
H32A H 1.0425 0.3862 0.2019 0.068 Uiso 1 1 calc R . .
C33 C 1.0506(3) 0.44485(19) 0.29068(18) 0.0625(9) Uani 1 1 d . . .
H33A H 1.0809 0.4068 0.3198 0.075 Uiso 1 1 calc R . .
C41 C 0.9469(2) 0.81064(19) 0.04914(18) 0.0563(9) Uani 1 1 d . . .
C42 C 0.9422(3) 0.8211(2) -0.0199(2) 0.0674(10) Uani 1 1 d . . .
C43 C 0.9095(3) 0.8961(3) -0.0439(2) 0.0815(12) Uani 1 1 d . . .
H43A H 0.9063 0.9048 -0.0900 0.098 Uiso 1 1 calc R . .
C44 C 0.8819(3) 0.9579(3) -0.0029(3) 0.0787(13) Uani 1 1 d . . .
C45 C 0.8885(3) 0.9453(2) 0.0652(3) 0.0810(12) Uani 1 1 d . . .
H45A H 0.8696 0.9875 0.0936 0.097 Uiso 1 1 calc R . .
C46 C 0.9223(3) 0.8719(2) 0.0928(2) 0.0677(10) Uani 1 1 d . . .
C51 C 0.6083(2) 0.42583(19) 0.09214(15) 0.0505(8) Uani 1 1 d . . .
C52 C 0.5869(3) 0.3438(2) 0.10290(16) 0.0590(9) Uani 1 1 d . . .
C55 C 0.4425(3) 0.4628(2) 0.10541(18) 0.0722(10) Uani 1 1 d . . .
H55A H 0.3930 0.5029 0.1063 0.087 Uiso 1 1 calc R . .
C53 C 0.4901(3) 0.3247(2) 0.11594(18) 0.0730(11) Uani 1 1 d . . .
H53A H 0.4737 0.2698 0.1240 0.088 Uiso 1 1 calc R . .
C54 C 0.4177(3) 0.3824(3) 0.1175(2) 0.0765(11) Uani 1 1 d . . .
C56 C 0.5383(3) 0.4866(2) 0.09198(16) 0.0557(9) Uani 1 1 d . . .
C61 C 1.0345(2) 0.56233(18) 0.37019(15) 0.0493(8) Uani 1 1 d . . .
C62 C 1.1249(2) 0.5999(2) 0.38264(17) 0.0580(9) Uani 1 1 d . . .
C63 C 1.1386(3) 0.6397(2) 0.44360(19) 0.0646(10) Uani 1 1 d . . .
H63A H 1.1991 0.6655 0.4537 0.078 Uiso 1 1 calc R . .
C64 C 1.0650(3) 0.6420(2) 0.48970(17) 0.0636(10) Uani 1 1 d . . .
C65 C 0.9771(3) 0.6032(2) 0.47419(17) 0.0616(9) Uani 1 1 d . . .
H65A H 0.9272 0.6042 0.5052 0.074 Uiso 1 1 calc R . .
C66 C 0.9599(2) 0.56304(18) 0.41465(16) 0.0524(8) Uani 1 1 d . . .
C72 C 0.9689(4) 0.7523(3) -0.0664(2) 0.1008(15) Uani 1 1 d . . .
H72A H 0.9257 0.7061 -0.0598 0.151 Uiso 1 1 calc R . .
H72B H 1.0366 0.7359 -0.0572 0.151 Uiso 1 1 calc R . .
H72C H 0.9616 0.7710 -0.1120 0.151 Uiso 1 1 calc R . .
C74 C 0.8447(3) 1.0391(2) -0.0301(3) 0.1142(18) Uani 1 1 d . . .
H74A H 0.7762 1.0336 -0.0446 0.171 Uiso 1 1 calc R . .
H74B H 0.8834 1.0551 -0.0675 0.171 Uiso 1 1 calc R . .
H74C H 0.8506 1.0804 0.0043 0.171 Uiso 1 1 calc R . .
C76 C 0.9313(4) 0.8603(2) 0.1669(2) 0.1042(16) Uani 1 1 d . . .
H76A H 0.9001 0.8092 0.1788 0.156 Uiso 1 1 calc R . .
H76B H 0.8992 0.9053 0.1888 0.156 Uiso 1 1 calc R . .
H76C H 1.0003 0.8588 0.1809 0.156 Uiso 1 1 calc R . .
C82 C 0.6651(3) 0.2786(2) 0.1000(2) 0.0787(11) Uani 1 1 d . . .
H82A H 0.6438 0.2303 0.1235 0.118 Uiso 1 1 calc R . .
H82B H 0.7259 0.2988 0.1205 0.118 Uiso 1 1 calc R . .
H82C H 0.6758 0.2647 0.0540 0.118 Uiso 1 1 calc R . .
C84 C 0.3124(3) 0.3595(3) 0.1320(3) 0.127(2) Uani 1 1 d . . .
H84A H 0.2824 0.3322 0.0936 0.190 Uiso 1 1 calc R . .
H84B H 0.2754 0.4086 0.1415 0.190 Uiso 1 1 calc R . .
H84C H 0.3120 0.3232 0.1700 0.190 Uiso 1 1 calc R . .
C86 C 0.5607(3) 0.57492(19) 0.07759(18) 0.0678(10) Uani 1 1 d . . .
H86A H 0.5004 0.6029 0.0637 0.102 Uiso 1 1 calc R . .
H86B H 0.6074 0.5781 0.0424 0.102 Uiso 1 1 calc R . .
H86C H 0.5885 0.6007 0.1173 0.102 Uiso 1 1 calc R . .
C92 C 1.2023(3) 0.6032(3) 0.33145(19) 0.0853(12) Uani 1 1 d . . .
H92A H 1.2287 0.5488 0.3249 0.128 Uiso 1 1 calc R . .
H92B H 1.2548 0.6396 0.3465 0.128 Uiso 1 1 calc R . .
H92C H 1.1734 0.6232 0.2899 0.128 Uiso 1 1 calc R . .
C94 C 1.0810(3) 0.6885(3) 0.55392(19) 0.0946(14) Uani 1 1 d . . .
H94A H 1.1482 0.6807 0.5705 0.142 Uiso 1 1 calc R . .
H94B H 1.0359 0.6684 0.5864 0.142 Uiso 1 1 calc R . .
H94C H 1.0690 0.7462 0.5461 0.142 Uiso 1 1 calc R . .
C96 C 0.8610(3) 0.5247(2) 0.39783(18) 0.0760(11) Uani 1 1 d . . .
H96A H 0.8171 0.5656 0.3784 0.114 Uiso 1 1 calc R . .
H96B H 0.8331 0.5033 0.4380 0.114 Uiso 1 1 calc R . .
H96C H 0.8692 0.4806 0.3664 0.114 Uiso 1 1 calc R . .
Cl1 Cl 0.3380(12) 0.7271(10) 0.1534(7) 0.1017(9) Uani 0.232(5) 1 d PD A 1
O11 O 0.4350(11) 0.7514(10) 0.1706(9) 0.077(7) Uani 0.232(5) 1 d PD A 1
O12 O 0.2694(10) 0.7854(9) 0.1720(10) 0.096(7) Uani 0.232(5) 1 d PD A 1
O13 O 0.3310(11) 0.7141(10) 0.0843(5) 0.099(5) Uani 0.232(5) 1 d PD A 1
O14 O 0.3183(13) 0.6550(10) 0.1872(8) 0.121(8) Uani 0.232(5) 1 d PD A 1
Cl2 Cl 0.3278(3) 0.7357(3) 0.1569(2) 0.1017(9) Uani 0.77 1 d PD A 2
O21 O 0.4196(5) 0.7448(5) 0.1861(5) 0.173(4) Uani 0.768(5) 1 d PD A 2
O22 O 0.2589(7) 0.7481(8) 0.2061(4) 0.244(6) Uani 0.768(5) 1 d PD A 2
O23 O 0.3081(6) 0.7993(5) 0.1129(5) 0.218(4) Uani 0.768(5) 1 d PD A 2
O24 O 0.3127(5) 0.6600(4) 0.1329(6) 0.217(6) Uani 0.768(5) 1 d PD A 2

loop_
_atom_site_aniso_label
_atom_site_aniso_U_11
_atom_site_aniso_U_22
_atom_site_aniso_U_33
_atom_site_aniso_U_23
_atom_site_aniso_U_13
_atom_site_aniso_U_12
Zn 0.0505(2) 0.0395(2) 0.0491(2) -0.00270(16) 0.00378(16) 0.00302(17)
S11 0.0479(5) 0.0520(5) 0.0543(5) 0.0094(4) -0.0002(4) -0.0066(4)
S12 0.0588(5) 0.0435(4) 0.0412(4) -0.0025(3) 0.0094(4) -0.0049(4)
S13 0.0567(5) 0.0372(4) 0.0487(5) -0.0046(3) -0.0040(4) 0.0061(4)
B 0.053(2) 0.041(2) 0.049(2) -0.0077(16) 0.0092(18) 0.0011(17)
N11 0.0473(16) 0.0429(14) 0.0432(15) -0.0040(11) 0.0056(12) -0.0043(12)
N12 0.0522(18) 0.0451(15) 0.0560(17) 0.0039(12) 0.0063(13) -0.0096(13)
N21 0.0562(17) 0.0388(14) 0.0428(15) -0.0077(11) 0.0075(13) -0.0055(12)
N22 0.0537(17) 0.0441(14) 0.0437(16) -0.0050(11) 0.0057(13) -0.0114(12)
N31 0.0507(16) 0.0374(13) 0.0507(16) -0.0031(12) 0.0046(12) 0.0061(12)
N32 0.0597(17) 0.0386(14) 0.0509(17) 0.0025(12) -0.0027(13) 0.0094(12)
C1 0.122(4) 0.097(4) 0.121(4) -0.020(3) 0.004(3) 0.025(3)
O1 0.070(2) 0.0545(17) 0.093(2) -0.0139(14) 0.0148(15) 0.0117(15)
C2 0.273(10) 0.167(7) 0.143(6) -0.018(6) -0.014(6) 0.086(7)
O2 0.098(3) 0.241(5) 0.121(3) 0.029(4) 0.008(2) 0.009(3)
C11 0.0486(19) 0.0470(17) 0.0395(18) -0.0029(14) 0.0025(14) -0.0084(16)
C12 0.043(2) 0.055(2) 0.055(2) -0.0115(16) 0.0068(15) -0.0031(16)
C13 0.047(2) 0.055(2) 0.067(2) -0.0080(17) 0.0094(17) -0.0128(16)
C21 0.058(2) 0.0317(15) 0.0446(18) -0.0007(13) 0.0071(16) -0.0057(14)
C22 0.069(2) 0.055(2) 0.044(2) -0.0134(15) 0.0135(17) -0.0122(18)
C23 0.076(3) 0.061(2) 0.041(2) -0.0142(16) 0.0091(18) -0.0143(18)
C31 0.0428(18) 0.0398(17) 0.0444(18) 0.0005(14) 0.0000(14) 0.0021(13)
C32 0.063(2) 0.0408(18) 0.068(2) -0.0024(16) 0.0080(18) 0.0100(16)
C33 0.072(2) 0.049(2) 0.066(3) 0.0073(17) -0.0008(19) 0.0204(18)
C41 0.050(2) 0.0472(19) 0.072(3) 0.0126(18) 0.0043(17) -0.0127(16)
C42 0.058(2) 0.066(2) 0.078(3) 0.018(2) -0.0049(19) -0.0197(19)
C43 0.069(3) 0.083(3) 0.092(3) 0.030(3) -0.013(2) -0.022(2)
C44 0.046(2) 0.069(3) 0.120(4) 0.038(3) -0.004(2) -0.017(2)
C45 0.064(3) 0.052(2) 0.128(4) 0.010(2) 0.018(3) -0.0090(19)
C46 0.067(3) 0.052(2) 0.085(3) 0.012(2) 0.013(2) -0.0024(18)
C51 0.059(2) 0.0488(19) 0.0439(19) -0.0019(15) 0.0020(16) -0.0173(17)
C52 0.071(3) 0.053(2) 0.053(2) 0.0000(16) -0.0024(18) -0.0179(18)
C55 0.061(3) 0.077(3) 0.079(3) -0.007(2) 0.003(2) -0.009(2)
C53 0.080(3) 0.064(2) 0.075(3) 0.009(2) 0.000(2) -0.033(2)
C54 0.064(3) 0.081(3) 0.084(3) 0.001(2) 0.007(2) -0.028(2)
C56 0.059(2) 0.056(2) 0.052(2) -0.0041(16) -0.0019(16) -0.0127(18)
C61 0.054(2) 0.0488(18) 0.0443(19) 0.0048(15) -0.0055(16) 0.0070(16)
C62 0.050(2) 0.070(2) 0.053(2) 0.0074(18) -0.0029(17) 0.0077(18)
C63 0.058(2) 0.066(2) 0.069(3) 0.0056(19) -0.012(2) -0.0009(18)
C64 0.073(3) 0.060(2) 0.056(2) 0.0000(18) -0.005(2) 0.008(2)
C65 0.068(3) 0.066(2) 0.052(2) 0.0032(18) 0.0095(18) 0.0022(19)
C66 0.054(2) 0.053(2) 0.050(2) 0.0081(16) 0.0022(17) 0.0004(16)
C72 0.133(4) 0.103(3) 0.066(3) 0.005(2) -0.002(3) -0.022(3)
C74 0.074(3) 0.083(3) 0.185(5) 0.070(3) -0.002(3) -0.004(2)
C76 0.157(5) 0.058(2) 0.100(4) 0.000(2) 0.036(3) 0.006(3)
C82 0.090(3) 0.048(2) 0.099(3) 0.012(2) 0.002(2) -0.012(2)
C84 0.080(4) 0.129(4) 0.172(6) 0.013(4) 0.021(3) -0.042(3)
C86 0.070(3) 0.055(2) 0.079(3) 0.0018(18) -0.0017(19) -0.0070(18)
C92 0.059(3) 0.123(4) 0.074(3) -0.003(2) 0.001(2) -0.002(2)
C94 0.122(4) 0.088(3) 0.074(3) -0.027(2) -0.005(3) -0.002(3)
C96 0.073(3) 0.084(3) 0.071(3) 0.000(2) 0.009(2) -0.020(2)
Cl1 0.0732(14) 0.0825(15) 0.1486(16) -0.0117(11) -0.0074(10) -0.0177(11)
O11 0.050(10) 0.058(10) 0.128(14) -0.017(8) 0.052(10) -0.042(7)
O12 0.058(9) 0.090(12) 0.140(17) -0.090(13) -0.010(9) 0.029(8)
O13 0.173(14) 0.079(10) 0.045(7) -0.022(6) 0.003(7) -0.041(10)
O14 0.160(17) 0.098(13) 0.107(12) -0.020(10) 0.041(12) -0.094(12)
Cl2 0.0732(14) 0.0825(15) 0.1486(16) -0.0117(11) -0.0074(10) -0.0177(11)
O21 0.133(7) 0.113(5) 0.263(9) 0.033(5) -0.112(6) -0.024(5)
O22 0.251(10) 0.342(14) 0.142(7) -0.022(7) 0.060(7) -0.040(9)
O23 0.205(7) 0.164(7) 0.276(9) 0.128(7) -0.093(7) -0.063(5)
O24 0.109(5) 0.115(5) 0.420(16) -0.132(8) -0.074(8) 0.001(4)

loop_
_atom_type_symbol
_atom_type_description
_atom_type_scat_dispersion_real
_atom_type_scat_dispersion_imag
_atom_type_scat_source
C C 0.0033 0.0016 'International Tables Vol C Tables 4.2.6.8 and 6.1.1.4'
H H 0.0000 0.0000 'International Tables Vol C Tables 4.2.6.8 and 6.1.1.4'
N N 0.0061 0.0033 'International Tables Vol C Tables 4.2.6.8 and 6.1.1.4'
O O 0.0106 0.0060 'International Tables Vol C Tables 4.2.6.8 and 6.1.1.4'
S S 0.1246 0.1234 'International Tables Vol C Tables 4.2.6.8 and 6.1.1.4'
Cl Cl 0.1484 0.1585 'International Tables Vol C Tables 4.2.6.8 and 6.1.1.4'
Zn Zn 0.2839 1.4301 'International Tables Vol C Tables 4.2.6.8 and 6.1.1.4'
B B 0.0013 0.0007 'International Tables Vol C Tables 4.2.6.8 and 6.1.1.4'

loop_
_geom_angle_atom_site_label_1
_geom_angle_atom_site_label_2
_geom_angle_atom_site_label_3
_geom_angle
O1 Zn S13 109.68(9)
O1 Zn S12 105.56(10)
S13 Zn S12 109.64(3)
O1 Zn S11 111.37(9)
S13 Zn S11 109.45(3)
S12 Zn S11 111.06(3)
C11 S11 Zn 93.62(10)
C21 S12 Zn 92.75(10)
C31 S13 Zn 97.97(10)
N31 B N11 110.1(2)
N31 B N21 114.8(3)
N11 B N21 112.8(3)
C11 N11 C12 107.9(2)
C11 N11 B 132.7(3)
C12 N11 B 119.4(3)
C11 N12 C13 108.9(3)
C11 N12 C41 125.8(3)
C13 N12 C41 125.2(3)
C21 N21 C22 107.8(2)
C21 N21 B 133.4(3)
C22 N21 B 118.8(3)
C21 N22 C23 108.4(3)
C21 N22 C51 124.9(3)
C23 N22 C51 126.6(3)
C31 N31 C32 107.5(2)
C31 N31 B 130.7(2)
C32 N31 B 121.3(3)
C31 N32 C33 108.7(3)
C31 N32 C61 124.8(2)
C33 N32 C61 126.2(3)
H1 O1 C1 125(3)
H1 O1 Zn 106(3)
C1 O1 Zn 125.5(3)
N11 C11 N12 107.7(3)
N11 C11 S11 129.2(2)
N12 C11 S11 123.1(2)
C13 C12 N11 108.3(3)
C12 C13 N12 107.2(3)
N21 C21 N22 107.7(3)
N21 C21 S12 128.8(2)
N22 C21 S12 123.5(2)
C23 C22 N21 108.6(3)
C22 C23 N22 107.5(3)
N32 C31 N31 107.9(2)
N32 C31 S13 121.5(2)
N31 C31 S13 130.5(2)
C33 C32 N31 108.5(3)
C32 C33 N32 107.4(3)
C46 C41 C42 122.6(3)
C46 C41 N12 119.4(3)
C42 C41 N12 117.9(3)
C43 C42 C41 117.3(4)
C43 C42 C72 121.4(4)
C41 C42 C72 121.3(3)
C44 C43 C42 122.4(4)
C43 C44 C45 118.5(4)
C43 C44 C74 121.7(5)
C45 C44 C74 119.8(5)
C44 C45 C46 122.1(4)
C41 C46 C45 117.0(4)
C41 C46 C76 121.7(3)
C45 C46 C76 121.2(4)
C56 C51 C52 123.3(3)
C56 C51 N22 119.2(3)
C52 C51 N22 117.5(3)
C53 C52 C51 116.9(3)
C53 C52 C82 121.5(3)
C51 C52 C82 121.6(3)
C54 C55 C56 122.3(4)
C54 C53 C52 122.6(4)
C53 C54 C55 118.3(4)
C53 C54 C84 121.3(4)
C55 C54 C84 120.4(4)
C51 C56 C55 116.6(3)
C51 C56 C86 123.3(3)
C55 C56 C86 120.1(3)
C66 C61 C62 123.1(3)
C66 C61 N32 119.7(3)
C62 C61 N32 117.3(3)
C61 C62 C63 117.1(3)
C61 C62 C92 122.0(3)
C63 C62 C92 120.8(3)
C64 C63 C62 121.6(3)
C65 C64 C63 118.3(3)
C65 C64 C94 121.5(4)
C63 C64 C94 120.1(4)
C64 C65 C66 122.3(3)
C61 C66 C65 117.6(3)
C61 C66 C96 121.4(3)
C65 C66 C96 120.9(3)
O14 Cl1 O12 107.9(12)
O14 Cl1 O11 108.3(11)
O12 Cl1 O11 111.7(11)
O14 Cl1 O13 110.3(11)
O12 Cl1 O13 110.3(11)
O11 Cl1 O13 108.3(11)
O24 Cl2 O21 112.5(5)
O24 Cl2 O23 116.0(6)
O21 Cl2 O23 110.2(5)
O24 Cl2 O22 106.9(6)
O21 Cl2 O22 107.6(6)
O23 Cl2 O22 102.9(6)

loop_
_geom_bond_atom_site_label_1
_geom_bond_atom_site_label_2
_geom_bond_distance
Zn O1 1.993(3)
Zn S13 2.3134(9)
Zn S12 2.3197(8)
Zn S11 2.3381(9)
S11 C11 1.718(3)
S12 C21 1.718(3)
S13 C31 1.720(3)
B N31 1.541(4)
B N11 1.557(4)
B N21 1.562(4)
N11 C11 1.345(4)
N11 C12 1.387(4)
N12 C11 1.355(4)
N12 C13 1.376(4)
N12 C41 1.431(4)
N21 C21 1.344(4)
N21 C22 1.388(4)
N22 C21 1.364(3)
N22 C23 1.380(4)
N22 C51 1.448(4)
N31 C31 1.353(3)
N31 C32 1.391(4)
N32 C31 1.351(3)
N32 C33 1.381(4)
N32 C61 1.441(4)
C1 O1 1.467(5)
O1 H1 0.77(3)
C2 O2 1.4062(10)
C12 C13 1.338(4)
C22 C23 1.330(4)
C32 C33 1.332(4)
C41 C46 1.381(5)
C41 C42 1.400(5)
C42 C43 1.386(5)
C42 C72 1.518(5)
C43 C44 1.366(6)
C44 C45 1.387(5)
C44 C74 1.516(5)
C45 C46 1.394(5)
C46 C76 1.508(5)
C51 C56 1.376(4)
C51 C52 1.392(4)
C52 C53 1.386(5)
C52 C82 1.509(5)
C55 C54 1.382(5)
C55 C56 1.395(5)
C53 C54 1.365(5)
C54 C84 1.518(5)
C56 C86 1.507(4)
C61 C66 1.376(4)
C61 C62 1.389(4)
C62 C63 1.397(5)
C62 C92 1.500(5)
C63 C64 1.389(5)
C64 C65 1.379(5)
C64 C94 1.510(5)
C65 C66 1.381(4)
C66 C96 1.512(4)
Cl1 O14 1.392(15)
Cl1 O12 1.395(14)
Cl1 O11 1.409(15)
Cl1 O13 1.410(15)
Cl2 O24 1.343(6)
Cl2 O21 1.368(6)
Cl2 O23 1.387(7)
Cl2 O22 1.402(8)
